data_7023187
loop_
_publ_author_name
'Zhang, Dao'
'Zhou, Sen'
'Li, Zhiming'
'Wang, Quanrui'
'Weng, Linhong'

_publ_section_title
;
 Direct synthesis of cis-dihalido-bis(NHC) complex of nickel(II) and
 catalytic application in olefin addition polymerization: effect of
 halogen co-ligands and density functional theory study.
;
_journal_issue 33
_journal_name_full 'Dalton transactions (Cambridge, England : 2003)'
_journal_page_first 12020
_journal_page_last 12030
_journal_paper_doi 10.1039/c3dt50957e
_journal_volume 42
_journal_year 2013
_chemical_formula_sum 'C30 H42 Br2 N6 Ni'
_chemical_formula_weight 705.22
_chemical_name_systematic
;
 ?
;
_space_group_crystal_system monoclinic
_space_group_IT_number 14
_space_group_name_Hall '-P 2ybc'
_space_group_name_H-M_alt 'P 1 21/c 1'
_symmetry_space_group_name_Hall '-P 2ybc'
_symmetry_space_group_name_H-M 'P 1 21/c 1'
_atom_sites_solution_hydrogens geom
_audit_creation_method SHELXL-2013
_cell_angle_alpha 90
_cell_angle_beta 111.141(8)
_cell_angle_gamma 90
_cell_formula_units_Z 2
_cell_length_a 10.292(6)
_cell_length_b 13.510(8)
_cell_length_c 12.261(7)
_cell_measurement_temperature 293(2)
_cell_volume 1590.1(16)
_computing_structure_refinement 'SHELXL-2013 (Sheldrick, 2013)'
_diffrn_ambient_temperature 293(2)
_diffrn_measured_fraction_theta_full 0.996
_diffrn_measured_fraction_theta_max 0.996
_diffrn_radiation_type MoK\a
_diffrn_radiation_wavelength 0.71073
_diffrn_reflns_av_R_equivalents 0.0443
_diffrn_reflns_av_unetI/netI 0.0657
_diffrn_reflns_Laue_measured_fraction_full 0.996
_diffrn_reflns_Laue_measured_fraction_max 0.996
_diffrn_reflns_limit_h_max 12
_diffrn_reflns_limit_h_min -9
_diffrn_reflns_limit_k_max 15
_diffrn_reflns_limit_k_min -16
_diffrn_reflns_limit_l_max 14
_diffrn_reflns_limit_l_min -15
_diffrn_reflns_number 7123
_diffrn_reflns_point_group_measured_fraction_full 0.996
_diffrn_reflns_point_group_measured_fraction_max 0.996
_diffrn_reflns_theta_full 25.242
_diffrn_reflns_theta_max 26.006
_diffrn_reflns_theta_min 2.122
_exptl_absorpt_coefficient_mu 3.152
_exptl_crystal_density_diffrn 1.473
_exptl_crystal_F_000 724
_exptl_crystal_size_max 0.250
_exptl_crystal_size_mid 0.150
_exptl_crystal_size_min 0.100
_refine_diff_density_max 0.415
_refine_diff_density_min -0.267
_refine_diff_density_rms 0.064
_refine_ls_extinction_method none
_refine_ls_goodness_of_fit_ref 0.846
_refine_ls_hydrogen_treatment constr
_refine_ls_matrix_type full
_refine_ls_number_parameters 207
_refine_ls_number_reflns 3114
_refine_ls_number_restraints 8
_refine_ls_restrained_S_all 0.849
_refine_ls_R_factor_all 0.0808
_refine_ls_R_factor_gt 0.0419
_refine_ls_shift/su_max 0.010
_refine_ls_shift/su_mean 0.001
_refine_ls_structure_factor_coef Fsqd
_refine_ls_weighting_details
;
 w=1/[\s^2^(Fo^2^)+(0.0480P)^2^]
 where P=(Fo^2^+2Fc^2^)/3
;
_refine_ls_weighting_scheme calc
_refine_ls_wR_factor_gt 0.0914
_refine_ls_wR_factor_ref 0.0998
_reflns_Friedel_coverage 0.000
_reflns_number_gt 1717
_reflns_number_total 3114
_reflns_threshold_expression 'I > 2\s(I)'
_cod_data_source_file c3dt50957e.txt
_cod_data_source_block a20106a
_cod_original_cell_volume 1590.1(15)
_cod_database_code 7023187
_shelx_space_group_comment
;
The symmetry employed for this shelxl refinement is uniquely defined
by the following loop, which should always be used as a source of
symmetry information in preference to the above space-group names.
They are only intended as comments.
;
_shelx_estimated_absorpt_t_min 0.506
_shelx_estimated_absorpt_t_max 0.743
_shelxl_version_number 2013-2

loop_
_space_group_symop_operation_xyz
'x, y, z'
'-x, y+1/2, -z+1/2'
'-x, -y, -z'
'x, -y-1/2, z-1/2'

loop_
_atom_site_label
_atom_site_type_symbol
_atom_site_fract_x
_atom_site_fract_y
_atom_site_fract_z
_atom_site_U_iso_or_equiv
_atom_site_adp_type
_atom_site_occupancy
_atom_site_site_symmetry_order
_atom_site_calc_flag
_atom_site_refinement_flags_posn
_atom_site_refinement_flags_adp
_atom_site_refinement_flags_occupancy
_atom_site_disorder_assembly
_atom_site_disorder_group
Ni1 Ni 0.0000 0.5000 1.0000 0.0580(2) Uani 1 2 d S . P . .
Br1 Br 0.18510(5) 0.46677(3) 1.17268(4) 0.0866(2) Uani 1 1 d . . . . .
N1 N -0.3480(5) 0.2810(3) 0.7780(4) 0.1074(14) Uani 1 1 d . . . . .
H1D H -0.2946 0.3316 0.8022 0.129 Uiso 1 1 calc R U . . .
N2 N -0.0301(4) 0.2915(2) 0.9482(3) 0.0699(9) Uani 1 1 d . . . . .
N3 N 0.1208(3) 0.3461(2) 0.8789(3) 0.0674(9) Uani 1 1 d . . . . .
C1 C -0.4460(6) 0.2800(4) 0.6611(6) 0.128(2) Uani 1 1 d . . . . .
H1A H -0.4341 0.2207 0.6226 0.192 Uiso 1 1 calc R U . . .
H1B H -0.4310 0.3367 0.6199 0.192 Uiso 1 1 calc R U . . .
H1C H -0.5388 0.2820 0.6621 0.192 Uiso 1 1 calc R U . . .
C2 C -0.3365(5) 0.2039(3) 0.8528(5) 0.0842(14) Uani 1 1 d . . . . .
C3 C -0.4313(5) 0.1253(4) 0.8180(5) 0.0922(15) Uani 1 1 d . . . . .
H3 H -0.5039 0.1272 0.7459 0.111 Uiso 1 1 calc R U . . .
C4 C -0.4170(7) 0.0474(4) 0.8888(6) 0.1083(18) Uani 1 1 d . . . . .
H4 H -0.4792 -0.0050 0.8632 0.130 Uiso 1 1 calc R U . . .
C5 C -0.3141(7) 0.0416(4) 0.9982(6) 0.1078(18) Uani 1 1 d . . . . .
H5 H -0.3063 -0.0134 1.0457 0.129 Uiso 1 1 calc R U . . .
C6 C -0.2227(6) 0.1208(4) 1.0349(5) 0.0978(15) Uani 1 1 d . . . . .
H6 H -0.1539 0.1196 1.1091 0.117 Uiso 1 1 calc R U . . .
C7 C -0.2323(5) 0.2022(3) 0.9621(5) 0.0787(13) Uani 1 1 d . . . . .
C8 C -0.1331(5) 0.2870(3) 1.0055(4) 0.0788(13) Uani 1 1 d . . . . .
H8A H -0.1853 0.3484 0.9915 0.095 Uiso 1 1 calc R U . . .
H8B H -0.0849 0.2803 1.0893 0.095 Uiso 1 1 calc R U . . .
C9 C 0.0165(5) 0.2114(3) 0.9033(4) 0.0840(14) Uani 1 1 d . . . . .
H9 H -0.0118 0.1460 0.9029 0.101 Uiso 1 1 calc R U . . .
C10 C 0.1090(5) 0.2452(3) 0.8607(4) 0.0838(14) Uani 1 1 d . . . . .
H10 H 0.1577 0.2075 0.8247 0.101 Uiso 1 1 calc R U . . .
C11 C 0.0360(4) 0.3763(3) 0.9357(3) 0.0601(10) Uani 1 1 d . . . . .
C12 C 0.2181(5) 0.4057(3) 0.8400(4) 0.0818(13) Uani 1 1 d D . . . .
C13 C 0.2145(15) 0.5119(6) 0.8663(15) 0.130(6) Uani 0.702(17) 1 d D . P A 1
H13A H 0.1348 0.5421 0.8085 0.195 Uiso 0.702(17) 1 calc R U P A 1
H13B H 0.2978 0.5433 0.8653 0.195 Uiso 0.702(17) 1 calc R U P A 1
H13C H 0.2086 0.5197 0.9422 0.195 Uiso 0.702(17) 1 calc R U P A 1
C14 C 0.1722(15) 0.3871(10) 0.7065(8) 0.139(6) Uani 0.702(17) 1 d . . P A 1
H14A H 0.0725 0.3820 0.6732 0.208 Uiso 0.702(17) 1 calc R U P A 1
H14B H 0.2132 0.3267 0.6931 0.208 Uiso 0.702(17) 1 calc R U P A 1
H14C H 0.2024 0.4412 0.6707 0.208 Uiso 0.702(17) 1 calc R U P A 1
C15 C 0.3608(9) 0.3650(9) 0.8891(15) 0.142(5) Uani 0.702(17) 1 d . . P A 1
H15A H 0.3720 0.3146 0.8380 0.214 Uiso 0.702(17) 1 calc R U P A 1
H15B H 0.3761 0.3369 0.9647 0.214 Uiso 0.702(17) 1 calc R U P A 1
H15C H 0.4270 0.4170 0.8966 0.214 Uiso 0.702(17) 1 calc R U P A 1
C13' C 0.337(2) 0.438(3) 0.9525(18) 0.136(16) Uani 0.298(17) 1 d . . P A 2
H13D H 0.3007 0.4501 1.0131 0.204 Uiso 0.298(17) 1 calc R U P A 2
H13E H 0.3790 0.4976 0.9376 0.204 Uiso 0.298(17) 1 calc R U P A 2
H13F H 0.4062 0.3867 0.9769 0.204 Uiso 0.298(17) 1 calc R U P A 2
C14' C 0.135(3) 0.4989(16) 0.788(2) 0.098(8) Uani 0.298(17) 1 d . . P A 2
H14D H 0.0573 0.4820 0.7195 0.147 Uiso 0.298(17) 1 calc R U P A 2
H14E H 0.1942 0.5449 0.7682 0.147 Uiso 0.298(17) 1 calc R U P A 2
H14F H 0.1028 0.5286 0.8449 0.147 Uiso 0.298(17) 1 calc R U P A 2
C15' C 0.268(4) 0.355(2) 0.756(3) 0.146(11) Uani 0.298(17) 1 d D U P A 2
H15D H 0.1902 0.3407 0.6858 0.220 Uiso 0.298(17) 1 calc R U P A 2
H15E H 0.3133 0.2943 0.7898 0.220 Uiso 0.298(17) 1 calc R U P A 2
H15F H 0.3327 0.3969 0.7379 0.220 Uiso 0.298(17) 1 calc R U P A 2

loop_
_atom_site_aniso_label
_atom_site_aniso_U_11
_atom_site_aniso_U_22
_atom_site_aniso_U_33
_atom_site_aniso_U_23
_atom_site_aniso_U_13
_atom_site_aniso_U_12
Ni1 0.0562(4) 0.0600(4) 0.0586(4) -0.0047(3) 0.0215(4) -0.0058(3)
Br1 0.0831(4) 0.0841(3) 0.0748(3) 0.0027(2) 0.0070(3) -0.0013(2)
N1 0.113(4) 0.088(3) 0.121(4) 0.007(3) 0.041(3) -0.011(3)
N2 0.082(2) 0.060(2) 0.079(2) -0.0106(17) 0.043(2) -0.0105(19)
N3 0.069(2) 0.068(2) 0.074(2) -0.0055(18) 0.037(2) -0.0059(18)
C1 0.116(5) 0.132(5) 0.142(6) 0.021(4) 0.054(5) 0.016(4)
C2 0.088(4) 0.071(3) 0.117(5) -0.004(3) 0.064(4) -0.004(3)
C3 0.083(3) 0.092(4) 0.117(4) -0.018(3) 0.054(3) -0.024(3)
C4 0.119(5) 0.099(4) 0.135(6) -0.018(4) 0.080(5) -0.032(4)
C5 0.141(5) 0.086(4) 0.125(5) 0.006(4) 0.083(5) -0.024(4)
C6 0.113(4) 0.099(4) 0.101(4) 0.010(3) 0.061(3) -0.014(3)
C7 0.084(3) 0.080(3) 0.086(4) -0.008(3) 0.048(3) -0.010(3)
C8 0.090(3) 0.084(3) 0.080(3) -0.016(2) 0.051(3) -0.021(3)
C9 0.107(4) 0.063(3) 0.096(4) -0.018(2) 0.054(3) -0.012(3)
C10 0.095(4) 0.072(3) 0.102(4) -0.017(3) 0.058(3) -0.001(3)
C11 0.056(2) 0.067(3) 0.060(3) -0.003(2) 0.024(2) -0.004(2)
C12 0.082(4) 0.090(3) 0.088(4) -0.008(3) 0.049(3) -0.016(3)
C13 0.129(12) 0.103(7) 0.212(17) -0.021(9) 0.126(13) -0.031(7)
C14 0.150(11) 0.198(12) 0.092(7) -0.036(7) 0.074(8) -0.082(9)
C15 0.070(6) 0.146(9) 0.215(16) 0.009(9) 0.057(8) 0.012(6)
C13' 0.061(14) 0.24(4) 0.107(17) 0.017(18) 0.029(12) -0.08(2)
C14' 0.100(16) 0.088(14) 0.100(16) 0.051(12) 0.027(12) -0.034(11)
C15' 0.136(18) 0.165(17) 0.18(2) -0.013(14) 0.113(16) 0.006(14)

loop_
_atom_type_symbol
_atom_type_description
_atom_type_scat_dispersion_real
_atom_type_scat_dispersion_imag
_atom_type_scat_source
C C 0.0033 0.0016 'International Tables Vol C Tables 4.2.6.8 and 6.1.1.4'
H H 0.0000 0.0000 'International Tables Vol C Tables 4.2.6.8 and 6.1.1.4'
N N 0.0061 0.0033 'International Tables Vol C Tables 4.2.6.8 and 6.1.1.4'
Ni Ni 0.3393 1.1124 'International Tables Vol C Tables 4.2.6.8 and 6.1.1.4'
Br Br -0.2901 2.4595 'International Tables Vol C Tables 4.2.6.8 and 6.1.1.4'

loop_
_geom_angle_atom_site_label_1
_geom_angle_atom_site_label_2
_geom_angle_atom_site_label_3
_geom_angle
_geom_angle_site_symmetry_1
_geom_angle_site_symmetry_3
C11 Ni1 C11 180.0(2) . 3_567
C11 Ni1 Br1 89.42(11) . .
C11 Ni1 Br1 90.58(11) 3_567 .
C11 Ni1 Br1 90.58(11) . 3_567
C11 Ni1 Br1 89.42(11) 3_567 3_567
Br1 Ni1 Br1 180.0 . 3_567
C2 N1 C1 121.9(5) . .
C2 N1 H1D 119.1 . .
C1 N1 H1D 119.1 . .
C11 N2 C9 110.7(3) . .
C11 N2 C8 124.2(3) . .
C9 N2 C8 125.1(3) . .
C11 N3 C10 110.1(3) . .
C11 N3 C12 129.1(3) . .
C10 N3 C12 120.8(3) . .
N1 C1 H1A 109.5 . .
N1 C1 H1B 109.5 . .
H1A C1 H1B 109.5 . .
N1 C1 H1C 109.5 . .
H1A C1 H1C 109.5 . .
H1B C1 H1C 109.5 . .
N1 C2 C7 120.9(5) . .
N1 C2 C3 119.5(5) . .
C7 C2 C3 119.7(5) . .
C4 C3 C2 119.8(6) . .
C4 C3 H3 120.1 . .
C2 C3 H3 120.1 . .
C3 C4 C5 122.8(6) . .
C3 C4 H4 118.6 . .
C5 C4 H4 118.6 . .
C4 C5 C6 117.7(5) . .
C4 C5 H5 121.2 . .
C6 C5 H5 121.2 . .
C5 C6 C7 121.0(5) . .
C5 C6 H6 119.5 . .
C7 C6 H6 119.5 . .
C2 C7 C6 119.0(5) . .
C2 C7 C8 121.6(4) . .
C6 C7 C8 119.5(5) . .
N2 C8 C7 112.2(3) . .
N2 C8 H8A 109.2 . .
C7 C8 H8A 109.2 . .
N2 C8 H8B 109.2 . .
C7 C8 H8B 109.2 . .
H8A C8 H8B 107.9 . .
C10 C9 N2 107.0(4) . .
C10 C9 H9 126.5 . .
N2 C9 H9 126.5 . .
C9 C10 N3 108.1(4) . .
C9 C10 H10 125.9 . .
N3 C10 H10 125.9 . .
N3 C11 N2 104.1(3) . .
N3 C11 Ni1 135.9(3) . .
N2 C11 Ni1 120.0(3) . .
C13 C12 C15 111.9(7) . .
C13 C12 N3 112.5(5) . .
C15' C12 N3 114.6(12) . .
C15 C12 N3 110.6(5) . .
C15' C12 C14' 112.1(16) . .
N3 C12 C14' 103.9(9) . .
C13 C12 C14 111.5(8) . .
C15 C12 C14 104.4(7) . .
N3 C12 C14 105.4(5) . .
C15' C12 C13' 113.1(16) . .
N3 C12 C13' 106.0(7) . .
C14' C12 C13' 106.4(15) . .
C12 C13 H13A 109.5 . .
C12 C13 H13B 109.5 . .
H13A C13 H13B 109.5 . .
C12 C13 H13C 109.5 . .
H13A C13 H13C 109.5 . .
H13B C13 H13C 109.5 . .
C12 C14 H14A 109.5 . .
C12 C14 H14B 109.5 . .
H14A C14 H14B 109.5 . .
C12 C14 H14C 109.5 . .
H14A C14 H14C 109.5 . .
H14B C14 H14C 109.5 . .
C12 C15 H15A 109.5 . .
C12 C15 H15B 109.5 . .
H15A C15 H15B 109.5 . .
C12 C15 H15C 109.5 . .
H15A C15 H15C 109.5 . .
H15B C15 H15C 109.5 . .
C12 C13' H13D 109.5 . .
C12 C13' H13E 109.5 . .
H13D C13' H13E 109.5 . .
C12 C13' H13F 109.5 . .
H13D C13' H13F 109.5 . .
H13E C13' H13F 109.5 . .
C12 C14' H14D 109.5 . .
C12 C14' H14E 109.5 . .
H14D C14' H14E 109.5 . .
C12 C14' H14F 109.5 . .
H14D C14' H14F 109.5 . .
H14E C14' H14F 109.5 . .
C12 C15' H15D 109.5 . .
C12 C15' H15E 109.5 . .
H15D C15' H15E 109.5 . .
C12 C15' H15F 109.5 . .
H15D C15' H15F 109.5 . .
H15E C15' H15F 109.5 . .

loop_
_geom_bond_atom_site_label_1
_geom_bond_atom_site_label_2
_geom_bond_distance
_geom_bond_site_symmetry_2
Ni1 C11 1.940(4) .
Ni1 C11 1.940(4) 3_567
Ni1 Br1 2.3247(10) .
Ni1 Br1 2.3247(10) 3_567
N1 C2 1.364(6) .
N1 C1 1.425(6) .
N1 H1D 0.8600 .
N2 C11 1.369(4) .
N2 C9 1.376(5) .
N2 C8 1.469(5) .
N3 C11 1.360(4) .
N3 C10 1.380(5) .
N3 C12 1.491(5) .
C1 H1A 0.9600 .
C1 H1B 0.9600 .
C1 H1C 0.9600 .
C2 C7 1.381(6) .
C2 C3 1.400(6) .
C3 C4 1.338(7) .
C3 H3 0.9300 .
C4 C5 1.379(7) .
C4 H4 0.9300 .
C5 C6 1.388(7) .
C5 H5 0.9300 .
C6 C7 1.398(6) .
C6 H6 0.9300 .
C7 C8 1.499(6) .
C8 H8A 0.9700 .
C8 H8B 0.9700 .
C9 C10 1.321(5) .
C9 H9 0.9300 .
C10 H10 0.9300 .
C12 C13 1.475(7) .
C12 C15' 1.474(10) .
C12 C15 1.478(10) .
C12 C14' 1.52(2) .
C12 C14 1.551(9) .
C12 C13' 1.54(2) .
C13 H13A 0.9600 .
C13 H13B 0.9600 .
C13 H13C 0.9600 .
C14 H14A 0.9600 .
C14 H14B 0.9600 .
C14 H14C 0.9600 .
C15 H15A 0.9600 .
C15 H15B 0.9600 .
C15 H15C 0.9600 .
C13' H13D 0.9600 .
C13' H13E 0.9600 .
C13' H13F 0.9600 .
C14' H14D 0.9600 .
C14' H14E 0.9600 .
C14' H14F 0.9600 .
C15' H15D 0.9600 .
C15' H15E 0.9600 .
C15' H15F 0.9600 .
